data_1516014
loop_
_publ_author_name
'Zhang, Yao'
'Wang, Jun-Song'
'Wei, Dan-Dan'
'Gu, Yu-Cheng'
'Wang, Xiao-Bing'
'Kong, Ling-Yi'

_publ_section_title
;
 Bioactive terpenoids from the fruits of Aphanamixis grandifolia.
;
_journal_issue 6
_journal_name_full 'Journal of natural products'
_journal_page_first 1191
_journal_page_last 1195
_journal_paper_doi 10.1021/np400126q
_journal_volume 76
_journal_year 2013
_chemical_absolute_configuration ad
_chemical_formula_sum 'C28 H38 O9'
_chemical_formula_weight 518.58
_chemical_name_systematic
;
 ?
;
_space_group_IT_number 19
_symmetry_cell_setting orthorhombic
_symmetry_space_group_name_Hall 'P 2ac 2ab'
_symmetry_space_group_name_H-M 'P 21 21 21'
_atom_sites_solution_hydrogens geom
_atom_sites_solution_primary direct
_atom_sites_solution_secondary difmap
_audit_creation_method SHELXL-97
_cell_angle_alpha 90.00
_cell_angle_beta 90.00
_cell_angle_gamma 90.00
_cell_formula_units_Z 4
_cell_length_a 6.4698(2)
_cell_length_b 15.2985(3)
_cell_length_c 26.1064(5)
_cell_measurement_reflns_used 6510
_cell_measurement_temperature 290(2)
_cell_measurement_theta_max 69.7423
_cell_measurement_theta_min 3.3456
_cell_volume 2583.97(11)
_computing_cell_refinement 'CrysAlisPro (Oxford Diffraction Ltd.)'
_computing_data_collection 'CrysAlisPro (Oxford Diffraction Ltd.)'
_computing_data_reduction 'CrysAlisPro (Oxford Diffraction Ltd.)'
_computing_molecular_graphics 'Ortep-3 (L. J. Farrugia, 2001)'
_computing_publication_material SHELXL-97
_computing_structure_refinement 'SHELXL-97 (Sheldrick, 1997)'
_computing_structure_solution 'SHELXS-97 (Sheldrick, 1997)'
_diffrn_ambient_temperature 290(2)
_diffrn_detector_area_resol_mean 15.9149
_diffrn_measured_fraction_theta_full 0.982
_diffrn_measured_fraction_theta_max 0.982
_diffrn_measurement_device_type 'Gemini S Ultra, Oxford Diffraction'
_diffrn_measurement_method '\w scans'
_diffrn_radiation_monochromator mirror
_diffrn_radiation_source 'Enhance Ultra (Cu) X-ray Source'
_diffrn_radiation_type CuK\a
_diffrn_radiation_wavelength 1.54184
_diffrn_reflns_av_R_equivalents 0.0149
_diffrn_reflns_av_sigmaI/netI 0.0206
_diffrn_reflns_limit_h_max 7
_diffrn_reflns_limit_h_min -6
_diffrn_reflns_limit_k_max 17
_diffrn_reflns_limit_k_min -18
_diffrn_reflns_limit_l_max 31
_diffrn_reflns_limit_l_min -30
_diffrn_reflns_number 9266
_diffrn_reflns_theta_full 69.87
_diffrn_reflns_theta_max 69.87
_diffrn_reflns_theta_min 3.35
_exptl_absorpt_coefficient_mu 0.817
_exptl_absorpt_correction_T_max 0.7858
_exptl_absorpt_correction_T_min 0.7465
_exptl_absorpt_correction_type multi-scan
_exptl_absorpt_process_details
;
CrysAlisPro, Agilent Technologies,
Version 1.171.35.19 (release 27-10-2011 CrysAlis171 .NET)
(compiled Oct 27 2011,15:02:11)
Empirical absorption correction using spherical harmonics,
 implemented in SCALE3 ABSPACK scaling algorithm.
;
_exptl_crystal_density_diffrn 1.333
_exptl_crystal_density_method 'not measured'
_exptl_crystal_F_000 1112
_exptl_crystal_size_max 0.38
_exptl_crystal_size_mid 0.36
_exptl_crystal_size_min 0.31
_refine_diff_density_max 0.179
_refine_diff_density_min -0.152
_refine_diff_density_rms 0.030
_refine_ls_abs_structure_details 'Flack H D (1983), Acta Cryst. A39, 876-881'
_refine_ls_abs_structure_Flack -0.10(14)
_refine_ls_extinction_method none
_refine_ls_goodness_of_fit_ref 1.038
_refine_ls_hydrogen_treatment constr
_refine_ls_matrix_type full
_refine_ls_number_parameters 343
_refine_ls_number_reflns 4753
_refine_ls_number_restraints 0
_refine_ls_restrained_S_all 1.038
_refine_ls_R_factor_all 0.0335
_refine_ls_R_factor_gt 0.0328
_refine_ls_shift/su_max 0.000
_refine_ls_shift/su_mean 0.000
_refine_ls_structure_factor_coef Fsqd
_refine_ls_weighting_details 'calc w=1/[\s^2^(Fo^2^)+(0.0557P)^2^+0.2600P] where P=(Fo^2^+2Fc^2^)/3'
_refine_ls_weighting_scheme calc
_refine_ls_wR_factor_gt 0.0889
_refine_ls_wR_factor_ref 0.0899
_reflns_number_gt 4642
_reflns_number_total 4753
_reflns_threshold_expression >2sigma(I)
_cod_data_source_file np400126q_si_003.cif
_cod_data_source_block oy-f-3
_cod_database_code 1516014

loop_
_symmetry_equiv_pos_as_xyz
'x, y, z'
'-x+1/2, -y, z+1/2'
'x+1/2, -y+1/2, -z'
'-x, y+1/2, -z+1/2'

loop_
_atom_site_label
_atom_site_type_symbol
_atom_site_fract_x
_atom_site_fract_y
_atom_site_fract_z
_atom_site_U_iso_or_equiv
_atom_site_adp_type
_atom_site_occupancy
_atom_site_symmetry_multiplicity
_atom_site_calc_flag
_atom_site_refinement_flags
O3 O 0.20005(16) 0.17762(7) 0.27566(4) 0.0346(2) Uani 1 1 d .
O6 O 0.04477(17) 0.19644(8) 0.44707(5) 0.0438(3) Uani 1 1 d .
H6 H -0.0084 0.1651 0.4689 0.066 Uiso 1 1 calc R
O5 O 0.65596(18) 0.01302(8) 0.35638(5) 0.0488(3) Uani 1 1 d .
H5 H 0.7058 -0.0223 0.3362 0.073 Uiso 1 1 calc R
O1 O 0.2157(2) 0.37836(8) 0.29791(4) 0.0537(3) Uani 1 1 d .
O2 O 0.2056(2) 0.36810(9) 0.21489(5) 0.0611(4) Uani 1 1 d .
C10 C 0.4482(2) 0.20484(9) 0.34413(5) 0.0307(3) Uani 1 1 d .
O7 O 0.1263(2) -0.02687(8) 0.32223(5) 0.0569(4) Uani 1 1 d .
H7 H 0.0649 -0.0725 0.3158 0.085 Uiso 1 1 calc R
O8 O 0.1588(3) 0.04155(9) 0.52973(5) 0.0667(4) Uani 1 1 d .
C7 C 0.2651(2) 0.19156(9) 0.45134(5) 0.0329(3) Uani 1 1 d .
H7A H 0.3006 0.1919 0.4878 0.039 Uiso 1 1 calc R
O4 O 0.2937(3) 0.10168(12) 0.20619(6) 0.0737(4) Uani 1 1 d .
C8 C 0.3618(2) 0.10805(9) 0.42690(5) 0.0290(3) Uani 1 1 d .
C6 C 0.3480(3) 0.27524(9) 0.42768(5) 0.0374(3) Uani 1 1 d .
H6A H 0.4949 0.2799 0.4346 0.045 Uiso 1 1 calc R
H6B H 0.2800 0.3251 0.4433 0.045 Uiso 1 1 calc R
C9 C 0.3655(2) 0.11584(9) 0.36721(5) 0.0283(3) Uani 1 1 d .
H9 H 0.2187 0.1160 0.3579 0.034 Uiso 1 1 calc R
C5 C 0.3121(2) 0.27727(9) 0.36925(5) 0.0337(3) Uani 1 1 d .
H5A H 0.1692 0.2578 0.3644 0.040 Uiso 1 1 calc R
O9 O 0.3872(3) -0.34731(8) 0.44012(6) 0.0687(4) Uani 1 1 d .
C14 C 0.2147(2) 0.02935(9) 0.43851(5) 0.0319(3) Uani 1 1 d .
H14 H 0.0722 0.0486 0.4326 0.038 Uiso 1 1 calc R
C12 C 0.3042(3) -0.04563(9) 0.35307(5) 0.0379(3) Uani 1 1 d .
H12 H 0.3692 -0.0993 0.3404 0.045 Uiso 1 1 calc R
C13 C 0.2471(2) -0.05820(9) 0.40979(5) 0.0325(3) Uani 1 1 d .
C17 C 0.4177(2) -0.10536(9) 0.44278(5) 0.0347(3) Uani 1 1 d .
H17 H 0.5517 -0.0791 0.4345 0.042 Uiso 1 1 calc R
C18 C 0.0450(2) -0.11053(11) 0.41344(7) 0.0444(4) Uani 1 1 d .
H18A H -0.0664 -0.0765 0.3996 0.067 Uiso 1 1 calc R
H18C H 0.0166 -0.1239 0.4487 0.067 Uiso 1 1 calc R
H18B H 0.0585 -0.1639 0.3944 0.067 Uiso 1 1 calc R
C24 C 0.1611(3) 0.12739(11) 0.23431(6) 0.0473(4) Uani 1 1 d .
C1 C 0.4142(2) 0.19963(9) 0.28573(5) 0.0334(3) Uani 1 1 d .
H1 H 0.5002 0.1520 0.2725 0.040 Uiso 1 1 calc R
C11 C 0.4480(2) 0.03165(10) 0.34199(5) 0.0354(3) Uani 1 1 d .
H11 H 0.4470 0.0411 0.3049 0.042 Uiso 1 1 calc R
C30 C 0.5753(2) 0.09944(11) 0.45296(6) 0.0382(3) Uani 1 1 d .
H17A H 0.6493 0.0514 0.4381 0.057 Uiso 1 1 calc R
H17C H 0.5568 0.0892 0.4889 0.057 Uiso 1 1 calc R
H17B H 0.6523 0.1524 0.4480 0.057 Uiso 1 1 calc R
C19 C 0.6843(2) 0.21607(11) 0.35173(6) 0.0427(4) Uani 1 1 d .
H19B H 0.7499 0.1598 0.3509 0.064 Uiso 1 1 calc R
H19C H 0.7102 0.2434 0.3842 0.064 Uiso 1 1 calc R
H19A H 0.7390 0.2520 0.3248 0.064 Uiso 1 1 calc R
C2 C 0.4619(3) 0.28168(10) 0.25420(6) 0.0426(4) Uani 1 1 d .
H2B H 0.5850 0.3094 0.2678 0.051 Uiso 1 1 calc R
H2A H 0.4906 0.2647 0.2191 0.051 Uiso 1 1 calc R
C4 C 0.3168(3) 0.37296(10) 0.34960(6) 0.0495(4) Uani 1 1 d .
C3 C 0.2877(3) 0.34620(10) 0.25460(6) 0.0445(4) Uani 1 1 d .
C20 C 0.4338(3) -0.20267(10) 0.43419(6) 0.0392(3) Uani 1 1 d .
C15 C 0.2343(3) 0.00239(10) 0.49417(6) 0.0422(4) Uani 1 1 d .
C21 C 0.3371(3) -0.26749(12) 0.45968(8) 0.0559(5) Uani 1 1 d .
H21 H 0.2477 -0.2588 0.4871 0.067 Uiso 1 1 calc R
C16 C 0.3622(3) -0.07986(11) 0.49821(6) 0.0456(4) Uani 1 1 d .
H16A H 0.2836 -0.1261 0.5146 0.055 Uiso 1 1 calc R
H16B H 0.4863 -0.0692 0.5181 0.055 Uiso 1 1 calc R
C22 C 0.5558(3) -0.24556(11) 0.39643(6) 0.0483(4) Uani 1 1 d .
H22 H 0.6427 -0.2188 0.3728 0.058 Uiso 1 1 calc R
C28 C 0.1627(6) 0.42817(13) 0.38059(8) 0.0835(9) Uani 1 1 d .
H28B H 0.1315 0.4808 0.3621 0.125 Uiso 1 1 calc R
H28C H 0.2223 0.4428 0.4131 0.125 Uiso 1 1 calc R
H28A H 0.0379 0.3954 0.3858 0.125 Uiso 1 1 calc R
C23 C 0.5221(4) -0.33161(12) 0.40131(7) 0.0589(5) Uani 1 1 d .
H23 H 0.5825 -0.3745 0.3810 0.071 Uiso 1 1 calc R
C25 C -0.0643(4) 0.10921(18) 0.22914(9) 0.0765(7) Uani 1 1 d .
H25A H -0.1205 0.1443 0.2020 0.115 Uiso 1 1 calc R
H25C H -0.1329 0.1232 0.2607 0.115 Uiso 1 1 calc R
H25B H -0.0845 0.0485 0.2214 0.115 Uiso 1 1 calc R
C29 C 0.5236(5) 0.41973(13) 0.34788(8) 0.0745(8) Uani 1 1 d .
H29A H 0.6148 0.3895 0.3249 0.112 Uiso 1 1 calc R
H29C H 0.5830 0.4207 0.3816 0.112 Uiso 1 1 calc R
H29B H 0.5037 0.4786 0.3361 0.112 Uiso 1 1 calc R

loop_
_atom_site_aniso_label
_atom_site_aniso_U_11
_atom_site_aniso_U_22
_atom_site_aniso_U_33
_atom_site_aniso_U_23
_atom_site_aniso_U_13
_atom_site_aniso_U_12
O3 0.0366(5) 0.0401(5) 0.0272(4) -0.0041(4) -0.0038(4) 0.0038(4)
O6 0.0370(6) 0.0429(6) 0.0517(6) -0.0046(5) 0.0058(5) 0.0046(5)
O5 0.0397(6) 0.0556(7) 0.0510(6) 0.0036(5) 0.0077(5) 0.0168(5)
O1 0.0816(9) 0.0419(6) 0.0374(6) 0.0038(5) -0.0062(6) 0.0159(6)
O2 0.0805(9) 0.0632(8) 0.0397(6) 0.0112(6) -0.0120(6) 0.0194(7)
C10 0.0304(7) 0.0348(7) 0.0269(6) 0.0032(5) -0.0018(5) -0.0016(6)
O7 0.0752(9) 0.0459(6) 0.0496(7) 0.0052(5) -0.0333(7) -0.0084(6)
O8 0.1036(12) 0.0550(7) 0.0416(6) 0.0004(5) 0.0305(7) 0.0081(8)
C7 0.0375(7) 0.0358(7) 0.0254(6) -0.0026(5) -0.0008(5) -0.0002(6)
O4 0.0770(10) 0.0904(11) 0.0538(8) -0.0339(8) 0.0075(7) 0.0075(9)
C8 0.0279(6) 0.0334(6) 0.0258(6) 0.0010(5) -0.0013(5) 0.0003(5)
C6 0.0495(8) 0.0341(7) 0.0287(6) -0.0030(5) -0.0028(6) -0.0032(6)
C9 0.0286(6) 0.0314(6) 0.0249(6) 0.0013(5) -0.0017(5) 0.0014(5)
C5 0.0427(8) 0.0300(6) 0.0285(6) 0.0003(5) -0.0037(6) -0.0012(6)
O9 0.0838(10) 0.0386(6) 0.0836(10) 0.0098(6) 0.0051(9) 0.0026(7)
C14 0.0309(7) 0.0332(6) 0.0317(6) 0.0007(5) 0.0028(6) 0.0003(5)
C12 0.0524(9) 0.0316(7) 0.0298(7) -0.0014(5) -0.0063(7) 0.0060(6)
C13 0.0344(7) 0.0311(6) 0.0319(7) 0.0022(5) -0.0020(6) 0.0012(5)
C17 0.0372(7) 0.0353(7) 0.0316(7) 0.0055(6) -0.0026(6) 0.0025(6)
C18 0.0376(8) 0.0391(8) 0.0566(9) 0.0044(7) -0.0057(7) -0.0032(7)
C24 0.0576(10) 0.0507(9) 0.0337(7) -0.0106(7) -0.0058(7) 0.0051(8)
C1 0.0344(7) 0.0377(7) 0.0283(6) 0.0031(6) 0.0005(5) 0.0031(6)
C11 0.0421(8) 0.0370(7) 0.0270(6) 0.0032(5) 0.0030(6) 0.0086(6)
C30 0.0337(7) 0.0477(8) 0.0332(7) 0.0055(6) -0.0086(6) -0.0026(6)
C19 0.0340(8) 0.0557(9) 0.0386(7) 0.0085(7) -0.0025(6) -0.0084(7)
C2 0.0506(9) 0.0467(8) 0.0304(7) 0.0086(6) -0.0007(6) -0.0016(7)
C4 0.0849(13) 0.0329(7) 0.0306(7) 0.0014(6) -0.0045(8) 0.0016(8)
C3 0.0617(10) 0.0371(7) 0.0347(7) 0.0072(6) -0.0048(7) 0.0007(7)
C20 0.0426(8) 0.0381(8) 0.0370(7) 0.0061(6) -0.0050(6) 0.0060(6)
C15 0.0528(9) 0.0402(7) 0.0336(7) 0.0012(6) 0.0107(7) -0.0041(7)
C21 0.0623(11) 0.0414(8) 0.0640(11) 0.0121(8) 0.0105(10) 0.0081(8)
C16 0.0614(10) 0.0451(8) 0.0303(7) 0.0058(6) -0.0015(7) 0.0031(8)
C22 0.0610(10) 0.0463(9) 0.0376(8) -0.0003(6) 0.0007(7) 0.0074(8)
C28 0.159(3) 0.0446(10) 0.0464(10) 0.0018(8) 0.0078(14) 0.0395(14)
C23 0.0825(14) 0.0426(9) 0.0516(10) -0.0050(8) -0.0057(10) 0.0137(9)
C25 0.0597(12) 0.1010(18) 0.0687(13) -0.0351(13) -0.0164(11) -0.0087(13)
C29 0.128(2) 0.0490(10) 0.0465(10) 0.0070(8) -0.0131(12) -0.0399(12)

loop_
_atom_type_symbol
_atom_type_description
_atom_type_scat_dispersion_real
_atom_type_scat_dispersion_imag
_atom_type_scat_source
C C 0.0181 0.0091 'International Tables Vol C Tables 4.2.6.8 and 6.1.1.4'
H H 0.0000 0.0000 'International Tables Vol C Tables 4.2.6.8 and 6.1.1.4'
O O 0.0492 0.0322 'International Tables Vol C Tables 4.2.6.8 and 6.1.1.4'

loop_
_geom_angle_atom_site_label_1
_geom_angle_atom_site_label_2
_geom_angle_atom_site_label_3
_geom_angle
C24 O3 C1 117.12(12)
C7 O6 H6 109.5
C11 O5 H5 109.5
C3 O1 C4 126.61(15)
C1 C10 C19 105.82(12)
C1 C10 C5 111.82(11)
C19 C10 C5 115.07(12)
C1 C10 C9 106.48(11)
C19 C10 C9 112.35(12)
C5 C10 C9 105.09(11)
C12 O7 H7 109.5
O6 C7 C6 106.01(13)
O6 C7 C8 114.22(12)
C6 C7 C8 112.49(12)
O6 C7 H7A 108.0
C6 C7 H7A 108.0
C8 C7 H7A 108.0
C30 C8 C7 104.38(11)
C30 C8 C9 115.58(11)
C7 C8 C9 110.59(10)
C30 C8 C14 113.14(11)
C7 C8 C14 107.90(11)
C9 C8 C14 105.12(10)
C7 C6 C5 111.45(12)
C7 C6 H6A 109.3
C5 C6 H6A 109.3
C7 C6 H6B 109.3
C5 C6 H6B 109.3
H6A C6 H6B 108.0
C11 C9 C8 111.55(11)
C11 C9 C10 116.04(11)
C8 C9 C10 116.76(11)
C11 C9 H9 103.4
C8 C9 H9 103.4
C10 C9 H9 103.4
C6 C5 C4 110.05(11)
C6 C5 C10 108.44(11)
C4 C5 C10 121.36(13)
C6 C5 H5A 105.2
C4 C5 H5A 105.2
C10 C5 H5A 105.2
C23 O9 C21 105.89(14)
C15 C14 C13 102.55(11)
C15 C14 C8 110.13(12)
C13 C14 C8 119.29(11)
C15 C14 H14 108.1
C13 C14 H14 108.1
C8 C14 H14 108.1
O7 C12 C11 103.12(11)
O7 C12 C13 111.89(14)
C11 C12 C13 115.09(12)
O7 C12 H12 108.8
C11 C12 H12 108.8
C13 C12 H12 108.8
C18 C13 C12 109.22(13)
C18 C13 C14 107.77(12)
C12 C13 C14 112.98(11)
C18 C13 C17 108.89(11)
C12 C13 C17 114.55(12)
C14 C13 C17 103.08(11)
C20 C17 C16 113.92(12)
C20 C17 C13 114.77(12)
C16 C17 C13 103.54(12)
C20 C17 H17 108.1
C16 C17 H17 108.1
C13 C17 H17 108.1
C13 C18 H18A 109.5
C13 C18 H18C 109.5
H18A C18 H18C 109.5
C13 C18 H18B 109.5
H18A C18 H18B 109.5
H18C C18 H18B 109.5
O4 C24 O3 123.01(17)
O4 C24 C25 125.80(17)
O3 C24 C25 111.19(15)
O3 C1 C2 106.57(12)
O3 C1 C10 109.11(11)
C2 C1 C10 117.39(12)
O3 C1 H1 107.8
C2 C1 H1 107.8
C10 C1 H1 107.8
O5 C11 C12 111.65(12)
O5 C11 C9 112.42(13)
C12 C11 C9 110.71(12)
O5 C11 H11 107.3
C12 C11 H11 107.3
C9 C11 H11 107.3
C8 C30 H17A 109.5
C8 C30 H17C 109.5
H17A C30 H17C 109.5
C8 C30 H17B 109.5
H17A C30 H17B 109.5
H17C C30 H17B 109.5
C10 C19 H19B 109.5
C10 C19 H19C 109.5
H19B C19 H19C 109.5
C10 C19 H19A 109.5
H19B C19 H19A 109.5
H19C C19 H19A 109.5
C3 C2 C1 112.62(14)
C3 C2 H2B 109.1
C1 C2 H2B 109.1
C3 C2 H2A 109.1
C1 C2 H2A 109.1
H2B C2 H2A 107.8
O1 C4 C29 109.36(14)
O1 C4 C28 99.22(16)
C29 C4 C28 109.17(19)
O1 C4 C5 109.91(12)
C29 C4 C5 118.14(17)
C28 C4 C5 109.38(15)
O2 C3 O1 118.40(16)
O2 C3 C2 120.38(15)
O1 C3 C2 121.18(13)
C21 C20 C22 105.09(15)
C21 C20 C17 128.32(16)
C22 C20 C17 126.59(15)
O8 C15 C16 125.55(15)
O8 C15 C14 124.60(16)
C16 C15 C14 109.85(12)
C20 C21 O9 111.33(17)
C20 C21 H21 124.3
O9 C21 H21 124.3
C15 C16 C17 105.85(12)
C15 C16 H16A 110.6
C17 C16 H16A 110.6
C15 C16 H16B 110.6
C17 C16 H16B 110.6
H16A C16 H16B 108.7
C23 C22 C20 107.26(17)
C23 C22 H22 126.4
C20 C22 H22 126.4
C4 C28 H28B 109.5
C4 C28 H28C 109.5
H28B C28 H28C 109.5
C4 C28 H28A 109.5
H28B C28 H28A 109.5
H28C C28 H28A 109.5
C22 C23 O9 110.43(17)
C22 C23 H23 124.8
O9 C23 H23 124.8
C24 C25 H25A 109.5
C24 C25 H25C 109.5
H25A C25 H25C 109.5
C24 C25 H25B 109.5
H25A C25 H25B 109.5
H25C C25 H25B 109.5
C4 C29 H29A 109.5
C4 C29 H29C 109.5
H29A C29 H29C 109.5
C4 C29 H29B 109.5
H29A C29 H29B 109.5
H29C C29 H29B 109.5

loop_
_geom_bond_atom_site_label_1
_geom_bond_atom_site_label_2
_geom_bond_distance
O3 C24 1.3488(18)
O3 C1 1.4501(18)
O6 C7 1.4321(18)
O6 H6 0.8200
O5 C11 1.4256(19)
O5 H5 0.8200
O1 C3 1.318(2)
O1 C4 1.502(2)
O2 C3 1.212(2)
C10 C1 1.5426(18)
C10 C19 1.5496(19)
C10 C5 1.5598(19)
C10 C9 1.5822(18)
O7 C12 1.4336(19)
O7 H7 0.8200
O8 C15 1.208(2)
C7 C6 1.519(2)
C7 C8 1.5590(19)
C7 H7A 0.9800
O4 C24 1.196(2)
C8 C30 1.5450(19)
C8 C9 1.5632(17)
C8 C14 1.5644(18)
C6 C5 1.5433(18)
C6 H6A 0.9700
C6 H6B 0.9700
C9 C11 1.5419(18)
C9 H9 0.9800
C5 C4 1.552(2)
C5 H5A 0.9800
O9 C23 1.359(3)
O9 C21 1.363(2)
C14 C15 1.516(2)
C14 C13 1.5491(18)
C14 H14 0.9800
C12 C11 1.532(2)
C12 C13 1.5382(19)
C12 H12 0.9800
C13 C18 1.536(2)
C13 C17 1.5748(19)
C17 C20 1.509(2)
C17 C16 1.541(2)
C17 H17 0.9800
C18 H18A 0.9600
C18 H18C 0.9600
C18 H18B 0.9600
C24 C25 1.491(3)
C1 C2 1.532(2)
C1 H1 0.9800
C11 H11 0.9800
C30 H17A 0.9600
C30 H17C 0.9600
C30 H17B 0.9600
C19 H19B 0.9600
C19 H19C 0.9600
C19 H19A 0.9600
C2 C3 1.498(2)
C2 H2B 0.9700
C2 H2A 0.9700
C4 C29 1.518(3)
C4 C28 1.537(3)
C20 C21 1.348(2)
C20 C22 1.423(2)
C15 C16 1.509(2)
C21 H21 0.9300
C16 H16A 0.9700
C16 H16B 0.9700
C22 C23 1.340(3)
C22 H22 0.9300
C28 H28B 0.9600
C28 H28C 0.9600
C28 H28A 0.9600
C23 H23 0.9300
C25 H25A 0.9600
C25 H25C 0.9600
C25 H25B 0.9600
C29 H29A 0.9600
C29 H29C 0.9600
C29 H29B 0.9600

loop_
_geom_hbond_atom_site_label_D
_geom_hbond_atom_site_label_H
_geom_hbond_atom_site_label_A
_geom_hbond_distance_DH
_geom_hbond_distance_HA
_geom_hbond_distance_DA
_geom_hbond_angle_DHA
_geom_hbond_site_symmetry_A
O5 H5 O2 0.82 2.22 3.0298(18) 170.2 4_645
O7 H7 O2 0.82 2.13 2.8518(18) 147.0 4_545

loop_
_geom_torsion_atom_site_label_1
_geom_torsion_atom_site_label_2
_geom_torsion_atom_site_label_3
_geom_torsion_atom_site_label_4
_geom_torsion
O6 C7 C8 C30 -159.37(12)
C6 C7 C8 C30 79.72(14)
O6 C7 C8 C9 75.71(15)
C6 C7 C8 C9 -45.20(15)
O6 C7 C8 C14 -38.77(15)
C6 C7 C8 C14 -159.67(12)
O6 C7 C6 C5 -68.45(16)
C8 C7 C6 C5 57.06(17)
C30 C8 C9 C11 65.23(16)
C7 C8 C9 C11 -176.48(11)
C14 C8 C9 C11 -60.27(14)
C30 C8 C9 C10 -71.47(15)
C7 C8 C9 C10 46.82(16)
C14 C8 C9 C10 163.03(11)
C1 C10 C9 C11 51.16(15)
C19 C10 C9 C11 -64.25(15)
C5 C10 C9 C11 169.92(11)
C1 C10 C9 C8 -174.07(11)
C19 C10 C9 C8 70.52(15)
C5 C10 C9 C8 -55.31(15)
C7 C6 C5 C4 158.06(14)
C7 C6 C5 C10 -67.06(17)
C1 C10 C5 C6 177.46(12)
C19 C10 C5 C6 -61.77(15)
C9 C10 C5 C6 62.35(14)
C1 C10 C5 C4 -53.75(18)
C19 C10 C5 C4 67.02(18)
C9 C10 C5 C4 -168.86(13)
C30 C8 C14 C15 40.63(16)
C7 C8 C14 C15 -74.32(14)
C9 C8 C14 C15 167.65(12)
C30 C8 C14 C13 -77.47(15)
C7 C8 C14 C13 167.58(11)
C9 C8 C14 C13 49.54(15)
O7 C12 C13 C18 40.43(15)
C11 C12 C13 C18 157.71(13)
O7 C12 C13 C14 -79.50(15)
C11 C12 C13 C14 37.77(18)
O7 C12 C13 C17 162.86(12)
C11 C12 C13 C17 -79.87(15)
C15 C14 C13 C18 77.80(14)
C8 C14 C13 C18 -160.25(12)
C15 C14 C13 C12 -161.44(13)
C8 C14 C13 C12 -39.49(18)
C15 C14 C13 C17 -37.25(14)
C8 C14 C13 C17 84.69(14)
C18 C13 C17 C20 47.38(17)
C12 C13 C17 C20 -75.23(16)
C14 C13 C17 C20 161.63(12)
C18 C13 C17 C16 -77.40(15)
C12 C13 C17 C16 159.99(12)
C14 C13 C17 C16 36.85(14)
C1 O3 C24 O4 -0.6(2)
C1 O3 C24 C25 179.30(17)
C24 O3 C1 C2 86.25(15)
C24 O3 C1 C10 -146.09(13)
C19 C10 C1 O3 172.59(11)
C5 C10 C1 O3 -61.40(15)
C9 C10 C1 O3 52.85(14)
C19 C10 C1 C2 -66.12(16)
C5 C10 C1 C2 59.89(17)
C9 C10 C1 C2 174.15(13)
O7 C12 C11 O5 -162.23(12)
C13 C12 C11 O5 75.65(16)
O7 C12 C11 C9 71.71(14)
C13 C12 C11 C9 -50.42(16)
C8 C9 C11 O5 -61.99(15)
C10 C9 C11 O5 75.05(14)
C8 C9 C11 C12 63.65(15)
C10 C9 C11 C12 -159.32(11)
O3 C1 C2 C3 40.36(16)
C10 C1 C2 C3 -82.25(17)
C3 O1 C4 C29 61.7(2)
C3 O1 C4 C28 175.92(18)
C3 O1 C4 C5 -69.5(2)
C6 C5 C4 O1 -161.58(14)
C10 C5 C4 O1 70.4(2)
C6 C5 C4 C29 72.02(19)
C10 C5 C4 C29 -56.1(2)
C6 C5 C4 C28 -53.6(2)
C10 C5 C4 C28 178.29(17)
C4 O1 C3 O2 -168.09(17)
C4 O1 C3 C2 14.1(3)
C1 C2 C3 O2 -120.41(18)
C1 C2 C3 O1 57.4(2)
C16 C17 C20 C21 27.4(3)
C13 C17 C20 C21 -91.8(2)
C16 C17 C20 C22 -153.14(17)
C13 C17 C20 C22 87.7(2)
C13 C14 C15 O8 -155.64(18)
C8 C14 C15 O8 76.4(2)
C13 C14 C15 C16 24.57(17)
C8 C14 C15 C16 -103.41(15)
C22 C20 C21 O9 -1.0(2)
C17 C20 C21 O9 178.62(16)
C23 O9 C21 C20 0.7(2)
O8 C15 C16 C17 178.69(19)
C14 C15 C16 C17 -1.52(19)
C20 C17 C16 C15 -147.18(14)
C13 C17 C16 C15 -21.85(17)
C21 C20 C22 C23 0.9(2)
C17 C20 C22 C23 -178.73(16)
C20 C22 C23 O9 -0.5(2)
C21 O9 C23 C22 -0.1(2)
